data_7110274
loop_
_publ_author_name
'Facchetti, Antonio'
'Abbotto, Alessandro'
'Beverina, Luca'
'Bradamante, Silvia'
'Mariani, Palma'
'Stern, Charlotte L.'
'Marks, Tobin J.'
'Vacca, Alberto'
'Pagani, Giorgio A.'

_publ_section_title
;
 Novel coordinating motifs for lanthanide(iii) ions based on
 5-(2-pyridyl)tetrazole and 5-(2-pyridyl-1-oxide)tetrazole. Potential new
 contrast agentsElectronic supplementary information (ESI) available:
 chelate analytical data, crystal structure of Zn(2?)2, potentiometric
 titrations, and relaxivity plots. See
 http://www.rsc.org/suppdata/cc/b4/b401919a/
;
_journal_issue 15
_journal_name_full 'Chemical Communications'
_journal_page_first 1770
_journal_page_last 1771
_journal_paper_doi 10.1039/b401919a
_journal_year 2004
_chemical_formula_sum 'C18 H25 Gd N15 O6.5'
_chemical_formula_weight 712.78
_chemical_name_systematic
;
?
;
_space_group_IT_number 14
_symmetry_cell_setting monoclinic
_symmetry_space_group_name_Hall '-P 2yn'
_symmetry_space_group_name_H-M 'P 1 21/n 1'
_atom_sites_solution_hydrogens geom
_atom_sites_solution_primary direct
_atom_sites_solution_secondary difmap
_audit_creation_method SHELXL-97
_cell_angle_alpha 90.00
_cell_angle_beta 99.819(9)
_cell_angle_gamma 90.00
_cell_formula_units_Z 4
_cell_length_a 9.0273(9)
_cell_length_b 17.714(3)
_cell_length_c 16.7480(19)
_cell_measurement_temperature 153(2)
_cell_volume 2638.9(6)
_computing_cell_refinement 'Bruker SMART'
_computing_data_collection 'Bruker SMART'
_computing_data_reduction 'Bruker SHELXTL'
_computing_molecular_graphics 'Bruker SHELXTL'
_computing_publication_material 'Bruker SHELXTL'
_computing_structure_refinement 'SHELXL-97 (Sheldrick, 1997)'
_computing_structure_solution 'SHELXS-97 (Sheldrick, 1990)'
_diffrn_ambient_temperature 153(2)
_diffrn_measured_fraction_theta_full 0.929
_diffrn_measured_fraction_theta_max 0.929
_diffrn_measurement_device_type 'CCD area detector'
_diffrn_measurement_method 'omega scans'
_diffrn_radiation_monochromator graphite
_diffrn_radiation_source 'fine-focus sealed tube'
_diffrn_radiation_type MoK\a
_diffrn_radiation_wavelength 0.71073
_diffrn_reflns_av_R_equivalents 0.0415
_diffrn_reflns_av_sigmaI/netI 0.0319
_diffrn_reflns_limit_h_max 12
_diffrn_reflns_limit_h_min -12
_diffrn_reflns_limit_k_max 23
_diffrn_reflns_limit_k_min -23
_diffrn_reflns_limit_l_max 22
_diffrn_reflns_limit_l_min -22
_diffrn_reflns_number 24502
_diffrn_reflns_theta_full 28.95
_diffrn_reflns_theta_max 28.95
_diffrn_reflns_theta_min 1.69
_exptl_absorpt_coefficient_mu 2.581
_exptl_absorpt_correction_T_max 0.8539
_exptl_absorpt_correction_T_min 0.6567
_exptl_absorpt_correction_type integration
_exptl_crystal_colour colorless
_exptl_crystal_density_diffrn 1.794
_exptl_crystal_density_method 'not measured'
_exptl_crystal_description columnar
_exptl_crystal_F_000 1416
_exptl_crystal_size_max 0.204
_exptl_crystal_size_mid 0.108
_exptl_crystal_size_min 0.064
_refine_diff_density_max 2.368
_refine_diff_density_min -0.539
_refine_diff_density_rms 0.121
_refine_ls_extinction_method none
_refine_ls_goodness_of_fit_ref 1.051
_refine_ls_hydrogen_treatment mixed
_refine_ls_matrix_type full
_refine_ls_number_parameters 400
_refine_ls_number_reflns 6489
_refine_ls_number_restraints 0
_refine_ls_restrained_S_all 1.051
_refine_ls_R_factor_all 0.0351
_refine_ls_R_factor_gt 0.0280
_refine_ls_shift/su_max 0.001
_refine_ls_shift/su_mean 0.000
_refine_ls_structure_factor_coef Fsqd
_refine_ls_weighting_details 'calc w==1/[\s^2^(Fo^2^)+(0.0414P)^2^+0.8672P] where P==(Fo^2^+2Fc^2^)/3'
_refine_ls_weighting_scheme calc
_refine_ls_wR_factor_gt 0.0681
_refine_ls_wR_factor_ref 0.0712
_reflns_number_gt 5496
_reflns_number_total 6489
_reflns_threshold_expression >2sigma(I)
_cod_data_source_file b401919asup1.cif
_cod_data_source_block s09n1m_Gd-1
_cod_depositor_comments
;
The following automatic conversions were performed:

'_symmetry_cell_setting' value 'Monoclinic' changed to 'monoclinic'
according to /home/saulius/struct/CIF-dictionaries/cif_core.dic
dictionary named 'cif_core.dic' version 2.4.2 from 2011-04-26.

Automatic conversion script
Id: cif_fix_values 1891 2012-01-12 08:04:46Z andrius 
;
_cod_original_cell_volume 2639.0(6)
_cod_original_sg_symbol_H-M P2(1)/n
_cod_original_formula_sum 'C18 H25 Gd N15 O6.50'
_cod_database_code 7110274

loop_
_symmetry_equiv_pos_as_xyz
'x, y, z'
'-x+1/2, y+1/2, -z+1/2'
'-x, -y, -z'
'x-1/2, -y-1/2, z-1/2'

loop_
_atom_site_label
_atom_site_type_symbol
_atom_site_fract_x
_atom_site_fract_y
_atom_site_fract_z
_atom_site_U_iso_or_equiv
_atom_site_adp_type
_atom_site_occupancy
_atom_site_symmetry_multiplicity
_atom_site_calc_flag
_atom_site_refinement_flags
Gd1 Gd 0.577064(13) 0.206064(7) 0.182144(7) 0.01252(5) Uani 1 1 d .
O1 O 0.7622(2) 0.13238(13) 0.12767(13) 0.0220(4) Uani 1 1 d .
H01A H 0.745(4) 0.1042(19) 0.082(2) 0.026 Uiso 1 1 d .
H01B H 0.831(4) 0.129(2) 0.147(2) 0.026 Uiso 1 1 d .
O2 O 0.8014(2) 0.27220(12) 0.24290(13) 0.0183(4) Uani 1 1 d .
H02A H 0.817(4) 0.2854(17) 0.291(2) 0.022 Uiso 1 1 d .
H02B H 0.866(4) 0.264(2) 0.226(2) 0.022 Uiso 1 1 d .
O3 O 0.5054(2) 0.33437(11) 0.19378(12) 0.0194(4) Uani 1 1 d .
H03A H 0.464(4) 0.352(2) 0.166(2) 0.023 Uiso 1 1 d .
H03B H 0.572(3) 0.380(2) 0.1849(17) 0.023 Uiso 1 1 d .
O4 O 0.6073(3) 0.44056(13) 0.30712(15) 0.0284(5) Uani 1 1 d .
H04A H 0.681(4) 0.428(2) 0.345(2) 0.034 Uiso 1 1 d .
H04B H 0.637(4) 0.471(2) 0.285(2) 0.034 Uiso 1 1 d .
O5 O 0.8872(3) 0.06152(12) 0.58879(13) 0.0252(5) Uani 1 1 d .
H05A H 0.956(4) 0.034(2) 0.591(2) 0.030 Uiso 1 1 d .
H05B H 0.870(4) 0.071(2) 0.544(2) 0.030 Uiso 1 1 d .
O6 O 0.7225(3) 0.04413(15) 0.99035(16) 0.0497(7) Uani 1 1 d .
O7 O 1.0134(6) 0.0076(4) 0.0564(3) 0.0569(15) Uani 0.50 1 d P
N1 N 0.6505(3) 0.29036(12) 0.06192(14) 0.0178(5) Uani 1 1 d .
N2 N 0.4013(3) 0.18670(14) -0.09407(15) 0.0233(5) Uani 1 1 d .
N3 N 0.3277(3) 0.12590(15) -0.07224(15) 0.0260(5) Uani 1 1 d .
N4 N 0.3626(3) 0.11520(14) 0.00628(15) 0.0249(5) Uani 1 1 d .
N5 N 0.4599(3) 0.16923(13) 0.03820(14) 0.0190(5) Uani 1 1 d .
N6 N 0.4409(2) 0.07530(13) 0.18926(14) 0.0176(5) Uani 1 1 d .
N7 N 0.0812(2) 0.16193(14) 0.20485(15) 0.0201(5) Uani 1 1 d .
N8 N 0.0681(2) 0.23737(15) 0.19451(14) 0.0202(5) Uani 1 1 d .
N9 N 0.1945(3) 0.26703(14) 0.18041(14) 0.0196(5) Uani 1 1 d .
N10 N 0.2957(3) 0.21058(12) 0.18123(15) 0.0166(5) Uani 1 1 d .
N11 N 0.5303(3) 0.22908(13) 0.33235(13) 0.0172(5) Uani 1 1 d .
N12 N 0.7222(2) 0.12153(13) 0.29386(13) 0.0177(5) Uani 1 1 d .
N13 N 0.8190(3) 0.06324(13) 0.29541(14) 0.0209(5) Uani 1 1 d .
N14 N 0.8614(3) 0.04146(14) 0.37094(15) 0.0240(5) Uani 1 1 d .
N15 N 0.7950(3) 0.08455(14) 0.42071(15) 0.0236(5) Uani 1 1 d .
C1 C 0.7423(3) 0.34975(17) 0.07415(18) 0.0236(6) Uani 1 1 d .
H1 H 0.7873 0.3616 0.1282 0.028 Uiso 1 1 calc R
C2 C 0.7757(4) 0.39526(17) 0.0119(2) 0.0291(7) Uani 1 1 d .
H2 H 0.8419 0.4370 0.0234 0.035 Uiso 1 1 calc R
C3 C 0.7110(4) 0.37873(18) -0.06689(19) 0.0292(7) Uani 1 1 d .
H3 H 0.7334 0.4083 -0.1106 0.035 Uiso 1 1 calc R
C4 C 0.6129(4) 0.31816(18) -0.08106(18) 0.0258(6) Uani 1 1 d .
H4 H 0.5656 0.3058 -0.1346 0.031 Uiso 1 1 calc R
C5 C 0.5853(3) 0.27587(16) -0.01537(17) 0.0186(5) Uani 1 1 d .
C6 C 0.4820(3) 0.21150(14) -0.02482(17) 0.0172(5) Uani 1 1 d .
C7 C 0.5128(3) 0.00888(16) 0.19447(18) 0.0229(6) Uani 1 1 d .
H7 H 0.6087 0.0068 0.1784 0.027 Uiso 1 1 calc R
C8 C 0.4555(4) -0.05686(17) 0.2219(2) 0.0293(7) Uani 1 1 d .
H8 H 0.5113 -0.1025 0.2246 0.035 Uiso 1 1 calc R
C9 C 0.3150(4) -0.05517(17) 0.2455(2) 0.0302(7) Uani 1 1 d .
H9 H 0.2753 -0.0986 0.2675 0.036 Uiso 1 1 calc R
C10 C 0.2347(3) 0.01190(17) 0.23586(19) 0.0260(6) Uani 1 1 d .
H10 H 0.1362 0.0146 0.2486 0.031 Uiso 1 1 calc R
C11 C 0.3003(3) 0.07519(16) 0.20733(17) 0.0193(6) Uani 1 1 d .
C12 C 0.2232(3) 0.14801(15) 0.19706(16) 0.0173(5) Uani 1 1 d .
C13 C 0.4368(3) 0.28315(16) 0.35100(18) 0.0207(6) Uani 1 1 d .
H13 H 0.3755 0.3092 0.3080 0.025 Uiso 1 1 calc R
C14 C 0.4260(4) 0.30243(18) 0.4300(2) 0.0300(7) Uani 1 1 d .
H14 H 0.3602 0.3416 0.4407 0.036 Uiso 1 1 calc R
C15 C 0.5104(4) 0.2647(2) 0.49180(19) 0.0326(7) Uani 1 1 d .
H15 H 0.5039 0.2772 0.5462 0.039 Uiso 1 1 calc R
C16 C 0.6063(4) 0.20782(16) 0.47592(18) 0.0255(7) Uani 1 1 d .
H16 H 0.6655 0.1804 0.5186 0.031 Uiso 1 1 calc R
C17 C 0.6131(3) 0.19219(15) 0.39506(17) 0.0178(5) Uani 1 1 d .
C18 C 0.7103(3) 0.13287(15) 0.37139(16) 0.0172(5) Uani 1 1 d .

loop_
_atom_site_aniso_label
_atom_site_aniso_U_11
_atom_site_aniso_U_22
_atom_site_aniso_U_33
_atom_site_aniso_U_23
_atom_site_aniso_U_13
_atom_site_aniso_U_12
Gd1 0.01231(7) 0.01346(8) 0.01168(7) 0.00062(4) 0.00172(5) 0.00007(4)
O1 0.0175(10) 0.0298(12) 0.0182(11) -0.0031(9) 0.0018(8) 0.0048(9)
O2 0.0141(9) 0.0253(11) 0.0154(10) -0.0039(8) 0.0021(8) -0.0005(8)
O3 0.0231(11) 0.0154(10) 0.0194(11) 0.0040(8) 0.0025(8) 0.0015(8)
O4 0.0249(11) 0.0255(12) 0.0314(13) 0.0097(10) -0.0052(9) -0.0055(9)
O5 0.0324(12) 0.0218(11) 0.0189(10) -0.0021(9) -0.0025(9) 0.0064(9)
O6 0.076(2) 0.0368(14) 0.0427(16) 0.0007(12) 0.0275(14) -0.0004(13)
O7 0.056(4) 0.067(4) 0.049(3) 0.005(3) 0.013(3) 0.011(3)
N1 0.0213(12) 0.0160(12) 0.0167(11) -0.0005(9) 0.0048(9) 0.0005(9)
N2 0.0264(13) 0.0256(13) 0.0166(12) -0.0019(10) 0.0000(10) 0.0007(10)
N3 0.0286(13) 0.0286(14) 0.0188(12) -0.0028(10) -0.0022(10) -0.0034(11)
N4 0.0275(13) 0.0255(13) 0.0195(12) -0.0001(10) -0.0026(10) -0.0058(11)
N5 0.0209(12) 0.0193(12) 0.0162(11) 0.0009(9) 0.0011(9) -0.0025(9)
N6 0.0194(11) 0.0154(11) 0.0176(11) -0.0001(9) 0.0021(9) 0.0002(9)
N7 0.0170(11) 0.0227(13) 0.0215(12) -0.0009(10) 0.0057(9) -0.0008(9)
N8 0.0170(12) 0.0238(13) 0.0195(12) -0.0022(10) 0.0029(9) 0.0026(9)
N9 0.0165(11) 0.0209(12) 0.0210(12) -0.0032(10) 0.0021(9) 0.0026(9)
N10 0.0141(11) 0.0152(11) 0.0204(12) -0.0015(9) 0.0027(9) 0.0013(8)
N11 0.0179(11) 0.0201(11) 0.0141(11) 0.0001(9) 0.0041(9) 0.0007(9)
N12 0.0193(11) 0.0172(11) 0.0164(11) -0.0003(9) 0.0021(9) 0.0033(9)
N13 0.0235(12) 0.0182(12) 0.0199(12) 0.0014(9) 0.0005(9) 0.0046(9)
N14 0.0270(13) 0.0218(13) 0.0216(13) 0.0015(10) -0.0004(10) 0.0053(10)
N15 0.0281(13) 0.0222(13) 0.0192(12) 0.0026(10) 0.0003(10) 0.0057(10)
C1 0.0253(15) 0.0228(15) 0.0229(14) 0.0018(12) 0.0044(12) -0.0027(12)
C2 0.0323(17) 0.0233(16) 0.0338(17) 0.0044(13) 0.0116(14) -0.0039(13)
C3 0.0365(17) 0.0279(16) 0.0257(16) 0.0085(13) 0.0128(13) 0.0027(14)
C4 0.0345(17) 0.0265(15) 0.0173(14) 0.0039(12) 0.0073(12) 0.0029(13)
C5 0.0207(14) 0.0193(13) 0.0161(13) 0.0015(10) 0.0038(11) 0.0042(11)
C6 0.0186(13) 0.0188(14) 0.0140(13) 0.0014(10) 0.0020(10) 0.0042(10)
C7 0.0192(14) 0.0193(14) 0.0304(16) -0.0014(12) 0.0049(12) 0.0006(11)
C8 0.0357(17) 0.0154(14) 0.0348(18) -0.0003(12) 0.0004(14) 0.0034(12)
C9 0.0381(18) 0.0181(15) 0.0342(18) 0.0026(13) 0.0055(14) -0.0073(13)
C10 0.0251(15) 0.0233(15) 0.0307(17) 0.0003(12) 0.0076(12) -0.0063(12)
C11 0.0200(13) 0.0197(14) 0.0185(13) -0.0017(11) 0.0039(10) -0.0025(11)
C12 0.0186(13) 0.0167(13) 0.0175(13) -0.0013(10) 0.0054(10) -0.0018(10)
C13 0.0181(14) 0.0250(15) 0.0189(14) 0.0033(11) 0.0024(11) 0.0036(11)
C14 0.0296(17) 0.0355(18) 0.0243(16) -0.0071(13) 0.0031(13) 0.0056(13)
C15 0.0440(19) 0.0402(19) 0.0147(14) -0.0060(13) 0.0081(13) 0.0077(16)
C16 0.0334(17) 0.0271(16) 0.0154(14) 0.0021(11) 0.0028(12) 0.0050(12)
C17 0.0179(13) 0.0197(14) 0.0156(13) 0.0010(10) 0.0024(10) -0.0012(10)
C18 0.0187(13) 0.0182(13) 0.0136(12) 0.0023(10) 0.0001(10) -0.0010(10)

loop_
_atom_type_symbol
_atom_type_description
_atom_type_scat_dispersion_real
_atom_type_scat_dispersion_imag
_atom_type_scat_source
C C 0.0033 0.0016 'International Tables Vol C Tables 4.2.6.8 and 6.1.1.4'
H H 0.0000 0.0000 'International Tables Vol C Tables 4.2.6.8 and 6.1.1.4'
N N 0.0061 0.0033 'International Tables Vol C Tables 4.2.6.8 and 6.1.1.4'
Gd Gd -0.1653 3.9035 'International Tables Vol C Tables 4.2.6.8 and 6.1.1.4'
O O 0.0106 0.0060 'International Tables Vol C Tables 4.2.6.8 and 6.1.1.4'

loop_
_geom_angle_atom_site_label_1
_geom_angle_atom_site_label_2
_geom_angle_atom_site_label_3
_geom_angle
O3 Gd1 O2 73.85(7)
O3 Gd1 O1 139.57(7)
O2 Gd1 O1 80.60(7)
O3 Gd1 N10 71.62(7)
O2 Gd1 N10 139.04(7)
O1 Gd1 N10 140.33(7)
O3 Gd1 N5 104.32(7)
O2 Gd1 N5 135.05(7)
O1 Gd1 N5 72.95(7)
N10 Gd1 N5 75.45(8)
O3 Gd1 N12 127.44(7)
O2 Gd1 N12 71.88(7)
O1 Gd1 N12 70.21(7)
N10 Gd1 N12 114.04(7)
N5 Gd1 N12 128.08(7)
O3 Gd1 N6 134.45(7)
O2 Gd1 N6 140.66(7)
O1 Gd1 N6 84.29(7)
N10 Gd1 N6 63.50(7)
N5 Gd1 N6 72.30(7)
N12 Gd1 N6 68.85(7)
O3 Gd1 N11 71.71(7)
O2 Gd1 N11 77.46(7)
O1 Gd1 N11 132.27(7)
N10 Gd1 N11 71.35(7)
N5 Gd1 N11 146.07(7)
N12 Gd1 N11 62.83(7)
N6 Gd1 N11 86.64(7)
O3 Gd1 N1 68.59(7)
O2 Gd1 N1 75.44(7)
O1 Gd1 N1 75.04(7)
N10 Gd1 N1 110.69(7)
N5 Gd1 N1 63.09(7)
N12 Gd1 N1 135.25(7)
N6 Gd1 N1 134.52(7)
N11 Gd1 N1 136.62(7)
C1 N1 C5 117.0(2)
C1 N1 Gd1 123.45(19)
C5 N1 Gd1 119.39(18)
C6 N2 N3 104.4(2)
N4 N3 N2 110.0(2)
N3 N4 N5 108.9(2)
C6 N5 N4 105.0(2)
C6 N5 Gd1 120.69(18)
N4 N5 Gd1 134.05(17)
C7 N6 C11 116.5(2)
C7 N6 Gd1 123.39(18)
C11 N6 Gd1 118.28(17)
C12 N7 N8 103.6(2)
N9 N8 N7 111.0(2)
N8 N9 N10 108.0(2)
C12 N10 N9 105.2(2)
C12 N10 Gd1 119.75(17)
N9 N10 Gd1 134.15(17)
C13 N11 C17 116.7(2)
C13 N11 Gd1 122.42(18)
C17 N11 Gd1 120.48(18)
C18 N12 N13 104.8(2)
C18 N12 Gd1 120.25(17)
N13 N12 Gd1 134.96(17)
N14 N13 N12 108.9(2)
N13 N14 N15 110.0(2)
C18 N15 N14 104.4(2)
N1 C1 C2 123.4(3)
C3 C2 C1 118.9(3)
C2 C3 C4 118.8(3)
C3 C4 C5 118.5(3)
N1 C5 C4 123.3(3)
N1 C5 C6 114.6(2)
C4 C5 C6 122.1(3)
N2 C6 N5 111.7(2)
N2 C6 C5 126.4(3)
N5 C6 C5 121.9(2)
N6 C7 C8 123.8(3)
C7 C8 C9 119.1(3)
C10 C9 C8 118.0(3)
C9 C10 C11 119.1(3)
N6 C11 C10 123.3(3)
N6 C11 C12 114.7(2)
C10 C11 C12 122.0(3)
N7 C12 N10 112.2(2)
N7 C12 C11 126.7(2)
N10 C12 C11 121.0(2)
N11 C13 C14 123.0(3)
C15 C14 C13 119.1(3)
C14 C15 C16 120.2(3)
C15 C16 C17 117.7(3)
N11 C17 C16 123.4(3)
N11 C17 C18 114.5(2)
C16 C17 C18 122.2(3)
N15 C18 N12 111.9(2)
N15 C18 C17 126.7(2)
N12 C18 C17 121.4(2)

loop_
_geom_bond_atom_site_label_1
_geom_bond_atom_site_label_2
_geom_bond_distance
Gd1 O3 2.380(2)
Gd1 O2 2.409(2)
Gd1 O1 2.418(2)
Gd1 N10 2.538(2)
Gd1 N5 2.547(2)
Gd1 N12 2.573(2)
Gd1 N6 2.635(2)
Gd1 N11 2.652(2)
Gd1 N1 2.679(2)
N1 C1 1.333(4)
N1 C5 1.352(4)
N2 C6 1.334(4)
N2 N3 1.348(3)
N3 N4 1.313(3)
N4 N5 1.347(3)
N5 C6 1.336(3)
N6 C7 1.340(4)
N6 C11 1.354(3)
N7 C12 1.333(3)
N7 N8 1.350(4)
N8 N9 1.314(3)
N9 N10 1.353(3)
N10 C12 1.337(3)
N11 C13 1.348(4)
N11 C17 1.349(4)
N12 C18 1.336(3)
N12 N13 1.350(3)
N13 N14 1.315(3)
N14 N15 1.345(3)
N15 C18 1.336(3)
C1 C2 1.391(4)
C2 C3 1.380(5)
C3 C4 1.386(4)
C4 C5 1.388(4)
C5 C6 1.465(4)
C7 C8 1.384(4)
C8 C9 1.392(5)
C9 C10 1.387(4)
C10 C11 1.390(4)
C11 C12 1.462(4)
C13 C14 1.387(4)
C14 C15 1.352(5)
C15 C16 1.383(4)
C16 C17 1.394(4)
C17 C18 1.466(4)
